data_2014766
loop_
_publ_author_name
'Chao Wu'
'You-Quan Zhu'
'Hua-Bin Li'
'Jian-Rong Li'
'Xue-Ling Ren'
'Bin Li'
'Hua-Zheng Yang'

_publ_section_title
;Ethyl
 5-amino-3-(4,6-dimethylpyrimidin-2-ylamino)-1-methyl-1<i>H</i>-pyrazole-4-carboxylate
 and ethyl
 5-amino-3-(4,6-dimethylpyrimidin-2-ylamino)-1-(2-nitrophenylsulfonyl)-1<i>H</i>-pyrazole-4-carboxylate
;
_journal_issue 5
_journal_name_full 'Acta Crystallographica Section C'
_journal_page_first o281
_journal_page_last o283
_journal_paper_doi 10.1107/S0108270105007821
_journal_volume 61
_journal_year 2005
_chemical_formula_iupac 'C18 H19 N7 O6 S'
_chemical_formula_moiety 'C18 H19 N7 O6 S'
_chemical_formula_sum 'C18 H19 N7 O6 S'
_chemical_formula_weight 461.46
_chemical_name_systematic
;
5-amino-3-(4,6-dimethylpyrimidin-2-ylamino)-1-(2-nitrophenylsulfonyl)-1H-
pyrazole-4-carboxylate
;
_space_group_IT_number 14
_symmetry_cell_setting monoclinic
_symmetry_space_group_name_Hall '-P 2ybc'
_symmetry_space_group_name_H-M 'P 1 21/c 1'
_atom_sites_solution_hydrogens geom
_atom_sites_solution_primary direct
_atom_sites_solution_secondary difmap
_cell_angle_alpha 90.00
_cell_angle_beta 93.570(8)
_cell_angle_gamma 90.00
_cell_formula_units_Z 4
_cell_length_a 10.536(2)
_cell_length_b 13.715(3)
_cell_length_c 14.443(3)
_cell_measurement_reflns_used 965
_cell_measurement_temperature 293(2)
_cell_measurement_theta_max 25.04
_cell_measurement_theta_min 2.88
_cell_volume 2083.0(7)
_computing_cell_refinement SMART
_computing_data_collection 'SMART (Bruker, 1998)'
_computing_data_reduction 'SAINT (Bruker, 1999)'
_computing_molecular_graphics 'SHELXTL (Bruker, 1999)'
_computing_publication_material SHELXTL
_computing_structure_refinement 'SHELXL97 (Sheldrick, 1997)'
_computing_structure_solution 'SHELXS97 (Sheldrick, 1997)'
_diffrn_ambient_temperature 293(2)
_diffrn_measured_fraction_theta_full 0.975
_diffrn_measured_fraction_theta_max 0.975
_diffrn_measurement_device_type 'Bruker Smart 1000 CCD area detector'
_diffrn_measurement_method '\f and \w scans'
_diffrn_radiation_monochromator graphite
_diffrn_radiation_source 'fine-focus sealed tube'
_diffrn_radiation_type MoK\a
_diffrn_radiation_wavelength 0.71073
_diffrn_reflns_av_R_equivalents 0.0330
_diffrn_reflns_av_sigmaI/netI 0.0452
_diffrn_reflns_limit_h_max 13
_diffrn_reflns_limit_h_min -7
_diffrn_reflns_limit_k_max 15
_diffrn_reflns_limit_k_min -17
_diffrn_reflns_limit_l_max 17
_diffrn_reflns_limit_l_min -17
_diffrn_reflns_number 9353
_diffrn_reflns_theta_full 26.30
_diffrn_reflns_theta_max 26.30
_diffrn_reflns_theta_min 1.94
_diffrn_standards_decay_% 0
_diffrn_standards_interval_count 0
_diffrn_standards_interval_time 0
_diffrn_standards_number 0
_exptl_absorpt_coefficient_mu 0.208
_exptl_absorpt_correction_T_max 0.9596
_exptl_absorpt_correction_T_min 0.9202
_exptl_absorpt_correction_type multi-scan
_exptl_absorpt_process_details '(SADABS; Sheldrick, 1996)'
_exptl_crystal_colour yellow
_exptl_crystal_density_diffrn 1.471
_exptl_crystal_density_method 'not measured'
_exptl_crystal_description prism
_exptl_crystal_F_000 960
_exptl_crystal_size_max 0.30
_exptl_crystal_size_mid 0.25
_exptl_crystal_size_min 0.20
_refine_diff_density_max 0.277
_refine_diff_density_min -0.281
_refine_ls_extinction_coef 0.0039(7)
_refine_ls_extinction_expression Fc^*^=kFc[1+0.001xFc^2^\l^3^/sin(2\q)]^-1/4^
_refine_ls_extinction_method SHELXL97
_refine_ls_goodness_of_fit_ref 1.041
_refine_ls_hydrogen_treatment mixed
_refine_ls_matrix_type full
_refine_ls_number_parameters 299
_refine_ls_number_reflns 4118
_refine_ls_number_restraints 3
_refine_ls_restrained_S_all 1.041
_refine_ls_R_factor_all 0.0883
_refine_ls_R_factor_gt 0.0499
_refine_ls_shift/su_max 0.000
_refine_ls_shift/su_mean 0.000
_refine_ls_structure_factor_coef Fsqd
_refine_ls_weighting_details 'calc w=1/[\s^2^(Fo^2^)+(0.064P)^2^+0.3838P] where P=(Fo^2^+2Fc^2^)/3'
_refine_ls_weighting_scheme calc
_refine_ls_wR_factor_gt 0.1147
_refine_ls_wR_factor_ref 0.1336
_reflns_number_gt 2700
_reflns_number_total 4118
_reflns_threshold_expression I>2\s(I)
_cod_data_source_file av1221.cif
_cod_data_source_block II
_cod_depositor_comments
;
The following automatic conversions were performed:
'_symmetry_cell_setting' value 'Monoclinic' changed to 'monoclinic'
according to '/home/saulius/struct/CIF-dictionaries/cif_core.dic'
dictionary named 'cif_core.dic' version 2.4.1 from 2010-06-29.

Automatic conversion script
Id: cif_fix_enum 1527 2010-12-29 10:47:43Z saulius 

The following automatic conversions were performed:

'_symmetry_cell_setting' value 'Monoclinic' changed to 'monoclinic'
according to /home/saulius/struct/CIF-dictionaries/cif_core.dic
dictionary named 'cif_core.dic' version 2.4.1 from
2010-06-29.

'_geom_hbond_publ_flag' value 'Yes' changed to 'yes'
according to /home/saulius/struct/CIF-dictionaries/cif_core.dic
dictionary named 'cif_core.dic' version 2.4.1 from 2010-06-29 (3
times).

Automatic conversion script
Id: cif_fix_values 1715 2011-07-08 13:25:40Z adriana 
;
_cod_original_cell_volume 2083.1(7)
_cod_original_sg_symbol_H-M 'P 21/c'
_cod_database_code 2014766
_cod_database_fobs_code 2014766

loop_
_symmetry_equiv_pos_as_xyz
'x, y, z'
'-x, y+1/2, -z+1/2'
'-x, -y, -z'
'x, -y-1/2, z-1/2'

loop_
_atom_site_label
_atom_site_fract_x
_atom_site_fract_y
_atom_site_fract_z
_atom_site_U_iso_or_equiv
_atom_site_adp_type
_atom_site_calc_flag
_atom_site_refinement_flags
_atom_site_occupancy
_atom_site_disorder_assembly
_atom_site_disorder_group
_atom_site_type_symbol
S1 0.57284(6) 0.12638(5) 0.22549(5) 0.0438(2) Uani d . 1 . . S
N1 0.69234(18) 0.05903(14) 0.26817(14) 0.0425(5) Uani d . 1 . . N
N2 0.78835(19) 0.10974(14) 0.32040(14) 0.0430(5) Uani d . 1 . . N
N3 0.6384(2) -0.10196(16) 0.21611(17) 0.0499(6) Uani d D 1 . . N
H3A 0.575(2) -0.0796(19) 0.1806(17) 0.060 Uiso d D 1 . . H
H3B 0.664(3) -0.1613(10) 0.215(2) 0.060 Uiso d D 1 . . H
N4 0.98180(19) 0.05405(15) 0.39663(16) 0.0474(6) Uani d D 1 . . N
H4A 1.025(2) 0.0004(12) 0.4048(19) 0.057 Uiso d D 1 . . H
N5 0.9867(2) 0.22207(15) 0.40477(14) 0.0445(5) Uani d . 1 . . N
N6 1.16411(19) 0.12307(16) 0.45559(15) 0.0497(6) Uani d . 1 . . N
N7 0.6725(3) 0.11561(18) 0.02380(18) 0.0617(7) Uani d . 1 . . N
O1 0.49884(15) 0.06442(13) 0.16489(13) 0.0533(5) Uani d . 1 . . O
O2 0.51682(18) 0.17169(15) 0.30025(14) 0.0630(6) Uani d . 1 . . O
O3 1.00872(17) -0.14395(13) 0.36592(14) 0.0579(5) Uani d . 1 . . O
O4 0.84198(16) -0.22107(12) 0.29616(12) 0.0469(5) Uani d . 1 . . O
O5 0.7269(3) 0.04895(16) 0.06355(17) 0.0845(8) Uani d . 1 . . O
O6 0.6219(3) 0.11078(19) -0.05265(18) 0.1118(11) Uani d . 1 . . O
C1 0.7172(2) -0.03886(17) 0.26109(16) 0.0366(6) Uani d . 1 . . C
C2 0.8317(2) -0.05307(17) 0.31064(16) 0.0369(6) Uani d . 1 . . C
C3 0.8694(2) 0.04090(17) 0.34392(16) 0.0374(6) Uani d . 1 . . C
C4 1.0454(2) 0.13825(18) 0.41982(17) 0.0408(6) Uani d . 1 . . C
C5 1.0572(3) 0.30159(19) 0.42412(18) 0.0499(7) Uani d . 1 . . C
C6 1.1811(3) 0.2942(2) 0.45954(19) 0.0575(8) Uani d . 1 . . C
H6 1.2296 0.3498 0.4724 0.069 Uiso calc R 1 . . H
C7 1.2319(3) 0.2031(2) 0.47556(19) 0.0544(7) Uani d . 1 . . C
C8 0.9927(3) 0.3963(2) 0.4053(3) 0.0748(10) Uani d . 1 . . C
H8A 0.9428 0.3927 0.3475 0.112 Uiso calc R 1 . . H
H8B 1.0553 0.4469 0.4019 0.112 Uiso calc R 1 . . H
H8C 0.9382 0.4107 0.4544 0.112 Uiso calc R 1 . . H
C9 1.3653(3) 0.1879(3) 0.5150(3) 0.0807(11) Uani d . 1 . . C
H9A 1.3683 0.1316 0.5544 0.121 Uiso calc R 1 . . H
H9B 1.3925 0.2442 0.5504 0.121 Uiso calc R 1 . . H
H9C 1.4205 0.1783 0.4654 0.121 Uiso calc R 1 . . H
C10 0.9035(2) -0.14145(17) 0.32715(17) 0.0401(6) Uani d . 1 . . C
C11 0.9102(3) -0.31255(17) 0.31087(19) 0.0485(7) Uani d . 1 . . C
H11A 0.9441 -0.3175 0.3747 0.058 Uiso calc R 1 . . H
H11B 0.9801 -0.3166 0.2704 0.058 Uiso calc R 1 . . H
C12 0.8169(3) -0.3917(2) 0.2893(2) 0.0674(9) Uani d . 1 . . C
H12A 0.7532 -0.3911 0.3340 0.101 Uiso calc R 1 . . H
H12B 0.8599 -0.4534 0.2915 0.101 Uiso calc R 1 . . H
H12C 0.7773 -0.3818 0.2283 0.101 Uiso calc R 1 . . H
C13 0.6420(2) 0.21922(17) 0.16187(18) 0.0403(6) Uani d . 1 . . C
C14 0.6728(2) 0.20987(18) 0.07062(19) 0.0437(6) Uani d . 1 . . C
C15 0.7072(3) 0.2879(2) 0.0193(2) 0.0562(8) Uani d . 1 . . C
H15 0.7267 0.2798 -0.0422 0.067 Uiso calc R 1 . . H
C16 0.7128(3) 0.3781(2) 0.0594(3) 0.0672(9) Uani d . 1 . . C
H16 0.7360 0.4319 0.0251 0.081 Uiso calc R 1 . . H
C17 0.6846(3) 0.3895(2) 0.1487(3) 0.0685(9) Uani d . 1 . . C
H17 0.6897 0.4511 0.1755 0.082 Uiso calc R 1 . . H
C18 0.6484(3) 0.3110(2) 0.2007(2) 0.0556(8) Uani d . 1 . . C
H18 0.6283 0.3200 0.2619 0.067 Uiso calc R 1 . . H

loop_
_atom_site_aniso_label
_atom_site_aniso_U_11
_atom_site_aniso_U_22
_atom_site_aniso_U_33
_atom_site_aniso_U_12
_atom_site_aniso_U_13
_atom_site_aniso_U_23
S1 0.0326(3) 0.0495(4) 0.0487(4) 0.0019(3) -0.0029(3) -0.0044(3)
N1 0.0396(11) 0.0392(11) 0.0468(13) -0.0028(9) -0.0129(10) -0.0011(10)
N2 0.0420(12) 0.0386(11) 0.0466(13) -0.0062(9) -0.0117(10) -0.0036(10)
N3 0.0478(13) 0.0405(12) 0.0594(15) -0.0054(11) -0.0131(11) -0.0063(12)
N4 0.0412(12) 0.0415(12) 0.0568(14) -0.0058(10) -0.0177(11) 0.0041(11)
N5 0.0466(12) 0.0467(13) 0.0397(13) -0.0099(10) -0.0006(10) -0.0022(10)
N6 0.0386(12) 0.0656(15) 0.0439(13) -0.0117(11) -0.0044(10) -0.0008(11)
N7 0.0812(18) 0.0550(16) 0.0496(16) 0.0070(13) 0.0089(14) -0.0024(13)
O1 0.0359(9) 0.0564(11) 0.0654(13) -0.0043(8) -0.0147(9) -0.0069(10)
O2 0.0536(12) 0.0782(14) 0.0584(13) 0.0090(10) 0.0146(10) -0.0128(11)
O3 0.0434(11) 0.0542(11) 0.0741(14) 0.0031(9) -0.0126(10) -0.0024(10)
O4 0.0511(11) 0.0380(9) 0.0502(11) 0.0036(8) -0.0078(9) -0.0019(8)
O5 0.116(2) 0.0569(13) 0.0825(17) 0.0343(13) 0.0214(15) 0.0006(13)
O6 0.187(3) 0.0845(18) 0.0593(16) -0.0117(18) -0.0240(18) -0.0163(14)
C1 0.0363(12) 0.0388(13) 0.0347(14) -0.0065(11) 0.0023(10) -0.0011(11)
C2 0.0357(12) 0.0393(13) 0.0355(13) -0.0039(10) 0.0000(10) -0.0004(11)
C3 0.0374(13) 0.0399(13) 0.0346(13) -0.0066(11) -0.0012(10) 0.0043(11)
C4 0.0398(13) 0.0480(15) 0.0340(14) -0.0096(12) -0.0032(11) 0.0004(12)
C5 0.0623(18) 0.0510(16) 0.0374(15) -0.0165(14) 0.0112(13) -0.0056(13)
C6 0.0574(18) 0.069(2) 0.0470(17) -0.0342(16) 0.0098(14) -0.0132(15)
C7 0.0439(15) 0.080(2) 0.0395(16) -0.0207(15) 0.0032(12) -0.0086(15)
C8 0.090(2) 0.0479(18) 0.087(3) -0.0164(16) 0.014(2) -0.0126(17)
C9 0.0417(17) 0.124(3) 0.075(2) -0.0263(19) -0.0085(15) -0.008(2)
C10 0.0426(14) 0.0418(14) 0.0359(14) -0.0037(11) 0.0027(11) -0.0020(11)
C11 0.0579(17) 0.0429(14) 0.0444(15) 0.0092(12) 0.0018(13) 0.0005(13)
C12 0.080(2) 0.0433(16) 0.078(2) -0.0008(15) -0.0019(18) 0.0000(15)
C13 0.0321(12) 0.0410(13) 0.0462(16) 0.0060(10) -0.0093(11) -0.0011(12)
C14 0.0380(13) 0.0438(15) 0.0482(17) 0.0038(11) -0.0053(12) -0.0016(12)
C15 0.0470(16) 0.0587(18) 0.0622(19) -0.0011(13) -0.0021(14) 0.0121(15)
C16 0.0528(18) 0.0546(19) 0.093(3) -0.0110(14) -0.0093(17) 0.0148(19)
C17 0.063(2) 0.0428(17) 0.097(3) -0.0074(14) -0.0130(19) -0.0106(18)
C18 0.0525(17) 0.0508(17) 0.0620(19) 0.0052(13) -0.0091(14) -0.0147(15)

loop_
_atom_type_symbol
_atom_type_description
_atom_type_scat_dispersion_real
_atom_type_scat_dispersion_imag
_atom_type_scat_source
C C 0.0033 0.0016 'International Tables Vol C Tables 4.2.6.8 and 6.1.1.4'
H H 0.0000 0.0000 'International Tables Vol C Tables 4.2.6.8 and 6.1.1.4'
N N 0.0061 0.0033 'International Tables Vol C Tables 4.2.6.8 and 6.1.1.4'
O O 0.0106 0.0060 'International Tables Vol C Tables 4.2.6.8 and 6.1.1.4'
S S 0.1246 0.1234 'International Tables Vol C Tables 4.2.6.8 and 6.1.1.4'

loop_
_geom_angle_atom_site_label_1
_geom_angle_atom_site_label_2
_geom_angle_atom_site_label_3
_geom_angle
_geom_angle_publ_flag
O2 S1 O1 119.83(12) no
O2 S1 N1 107.90(12) no
O1 S1 N1 105.81(10) yes
O2 S1 C13 106.81(13) no
O1 S1 C13 110.00(12) no
N1 S1 C13 105.64(11) no
C1 N1 N2 112.89(18) no
C1 N1 S1 131.64(16) no
N2 N1 S1 115.46(15) no
C3 N2 N1 102.64(18) no
C1 N3 H3A 119.2(19) no
C1 N3 H3B 115.7(19) no
H3A N3 H3B 124(3) no
C4 N4 C3 129.6(2) no
C4 N4 H4A 116.0(18) no
C3 N4 H4A 112.9(18) no
C4 N5 C5 115.3(2) no
C7 N6 C4 115.5(2) no
O6 N7 O5 124.6(3) no
O6 N7 C14 117.7(3) no
O5 N7 C14 117.7(2) no
C10 O4 C11 115.60(19) no
N3 C1 N1 123.5(2) yes
N3 C1 C2 131.1(2) yes
N1 C1 C2 105.34(19) no
C1 C2 C3 105.3(2) no
C1 C2 C10 129.7(2) no
C3 C2 C10 125.0(2) no
N2 C3 N4 125.1(2) no
N2 C3 C2 113.8(2) no
N4 C3 C2 121.1(2) yes
N5 C4 N6 128.1(2) no
N5 C4 N4 118.6(2) no
N6 C4 N4 113.3(2) no
N5 C5 C6 121.2(3) no
N5 C5 C8 115.7(3) no
C6 C5 C8 123.1(3) no
C7 C6 C5 118.7(3) no
C7 C6 H6 120.6 no
C5 C6 H6 120.6 no
N6 C7 C6 121.0(2) no
N6 C7 C9 116.5(3) no
C6 C7 C9 122.5(3) no
C5 C8 H8A 109.5 no
C5 C8 H8B 109.5 no
H8A C8 H8B 109.5 no
C5 C8 H8C 109.5 no
H8A C8 H8C 109.5 no
H8B C8 H8C 109.5 no
C7 C9 H9A 109.5 no
C7 C9 H9B 109.5 no
H9A C9 H9B 109.5 no
C7 C9 H9C 109.5 no
H9A C9 H9C 109.5 no
H9B C9 H9C 109.5 no
O3 C10 O4 123.0(2) no
O3 C10 C2 123.8(2) yes
O4 C10 C2 113.2(2) yes
O4 C11 C12 106.6(2) no
O4 C11 H11A 110.4 no
C12 C11 H11A 110.4 no
O4 C11 H11B 110.4 no
C12 C11 H11B 110.4 no
H11A C11 H11B 108.6 no
C11 C12 H12A 109.5 no
C11 C12 H12B 109.5 no
H12A C12 H12B 109.5 no
C11 C12 H12C 109.5 no
H12A C12 H12C 109.5 no
H12B C12 H12C 109.5 no
C18 C13 C14 117.7(2) no
C18 C13 S1 117.4(2) no
C14 C13 S1 124.16(19) no
C15 C14 C13 122.1(3) no
C15 C14 N7 115.9(3) no
C13 C14 N7 122.0(2) no
C14 C15 C16 119.1(3) no
C14 C15 H15 120.5 no
C16 C15 H15 120.5 no
C17 C16 C15 120.2(3) no
C17 C16 H16 119.9 no
C15 C16 H16 119.9 no
C16 C17 C18 121.0(3) no
C16 C17 H17 119.5 no
C18 C17 H17 119.5 no
C13 C18 C17 119.9(3) no
C13 C18 H18 120.0 no
C17 C18 H18 120.0 no

loop_
_geom_bond_atom_site_label_1
_geom_bond_atom_site_label_2
_geom_bond_site_symmetry_2
_geom_bond_distance
_geom_bond_publ_flag
S1 O2 . 1.407(2) no
S1 O1 . 1.4182(17) yes
S1 N1 . 1.650(2) yes
S1 C13 . 1.755(3) no
N1 C1 . 1.373(3) yes
N1 N2 . 1.408(2) no
N2 C3 . 1.304(3) no
N3 C1 . 1.339(3) yes
N3 H3A . 0.874(10) no
N3 H3B . 0.860(10) no
N4 C4 . 1.366(3) no
N4 C3 . 1.380(3) yes
N4 H4A . 0.869(10) no
N5 C4 . 1.317(3) no
N5 C5 . 1.339(3) no
N6 C7 . 1.331(3) no
N6 C4 . 1.340(3) no
N7 O6 . 1.198(3) no
N7 O5 . 1.205(3) no
N7 C14 . 1.459(3) no
O3 C10 . 1.211(3) yes
O4 C10 . 1.333(3) yes
O4 C11 . 1.455(3) no
C1 C2 . 1.378(3) yes
C2 C3 . 1.423(3) no
C2 C10 . 1.441(3) yes
C5 C6 . 1.376(4) no
C5 C8 . 1.484(4) no
C6 C7 . 1.373(4) no
C6 H6 . 0.9300 no
C7 C9 . 1.498(4) no
C8 H8A . 0.9600 no
C8 H8B . 0.9600 no
C8 H8C . 0.9600 no
C9 H9A . 0.9600 no
C9 H9B . 0.9600 no
C9 H9C . 0.9600 no
C11 C12 . 1.484(4) no
C11 H11A . 0.9700 no
C11 H11B . 0.9700 no
C12 H12A . 0.9600 no
C12 H12B . 0.9600 no
C12 H12C . 0.9600 no
C13 C18 . 1.378(3) no
C13 C14 . 1.383(4) no
C14 C15 . 1.364(4) no
C15 C16 . 1.366(4) no
C15 H15 . 0.9300 no
C16 C17 . 1.350(5) no
C16 H16 . 0.9300 no
C17 C18 . 1.381(4) no
C17 H17 . 0.9300 no
C18 H18 . 0.9300 no

loop_
_geom_hbond_atom_site_label_D
_geom_hbond_atom_site_label_H
_geom_hbond_atom_site_label_A
_geom_hbond_distance_DH
_geom_hbond_distance_HA
_geom_hbond_distance_DA
_geom_hbond_angle_DHA
_geom_hbond_publ_flag
N3 H3A O1 0.874(10) 2.14(2) 2.789(3) 131(2) yes
N3 H3B O4 0.860(10) 2.30(2) 2.881(3) 125(2) yes
N4 H4A O3 0.869(10) 2.063(19) 2.769(3) 138(2) yes

loop_
_geom_torsion_atom_site_label_1
_geom_torsion_atom_site_label_2
_geom_torsion_atom_site_label_3
_geom_torsion_atom_site_label_4
_geom_torsion
_geom_torsion_publ_flag
O2 S1 N1 C1 121.9(2) no
O1 S1 N1 C1 -7.5(3) yes
C13 S1 N1 C1 -124.1(2) no
O2 S1 N1 N2 -59.2(2) no
O1 S1 N1 N2 171.39(17) no
C13 S1 N1 N2 54.7(2) no
C1 N1 N2 C3 -0.1(3) no
S1 N1 N2 C3 -179.19(17) no
N2 N1 C1 N3 178.8(2) no
S1 N1 C1 N3 -2.3(4) yes
N2 N1 C1 C2 0.6(3) no
S1 N1 C1 C2 179.5(2) no
N3 C1 C2 C3 -178.8(3) no
N1 C1 C2 C3 -0.8(3) no
N3 C1 C2 C10 1.7(5) yes
N1 C1 C2 C10 179.7(2) no
N1 N2 C3 N4 -180.0(2) no
N1 N2 C3 C2 -0.4(3) no
C4 N4 C3 N2 -14.2(4) no
C4 N4 C3 C2 166.3(2) no
C1 C2 C3 N2 0.8(3) no
C10 C2 C3 N2 -179.7(2) no
C1 C2 C3 N4 -179.6(2) no
C10 C2 C3 N4 -0.1(4) yes
C5 N5 C4 N6 3.2(4) no
C5 N5 C4 N4 -176.3(2) no
C7 N6 C4 N5 -2.3(4) no
C7 N6 C4 N4 177.2(2) no
C3 N4 C4 N5 12.5(4) no
C3 N4 C4 N6 -167.0(3) no
C4 N5 C5 C6 -1.7(4) no
C4 N5 C5 C8 178.7(3) no
N5 C5 C6 C7 -0.4(4) no
C8 C5 C6 C7 179.2(3) no
C4 N6 C7 C6 -0.2(4) no
C4 N6 C7 C9 -179.6(2) no
C5 C6 C7 N6 1.4(4) no
C5 C6 C7 C9 -179.3(3) no
C11 O4 C10 O3 -0.7(4) no
C11 O4 C10 C2 179.9(2) no
C1 C2 C10 O3 173.9(3) no
C3 C2 C10 O3 -5.5(4) no
C1 C2 C10 O4 -6.7(4) yes
C3 C2 C10 O4 173.9(2) yes
C10 O4 C11 C12 168.9(2) no
O2 S1 C13 C18 9.9(2) no
O1 S1 C13 C18 141.41(19) no
N1 S1 C13 C18 -104.8(2) no
O2 S1 C13 C14 -160.0(2) no
O1 S1 C13 C14 -28.5(2) no
N1 S1 C13 C14 85.3(2) no
C18 C13 C14 C15 -0.7(4) no
S1 C13 C14 C15 169.2(2) no
C18 C13 C14 N7 178.3(2) no
S1 C13 C14 N7 -11.8(3) no
O6 N7 C14 C15 -47.1(4) no
O5 N7 C14 C15 130.5(3) no
O6 N7 C14 C13 133.9(3) no
O5 N7 C14 C13 -48.6(4) yes
C13 C14 C15 C16 0.7(4) no
N7 C14 C15 C16 -178.4(2) no
C14 C15 C16 C17 0.1(4) no
C15 C16 C17 C18 -0.8(5) no
C14 C13 C18 C17 -0.1(4) no
S1 C13 C18 C17 -170.7(2) no
C16 C17 C18 C13 0.8(4) no

loop_
_cod_related_entry_id
_cod_related_entry_database
_cod_related_entry_code
1 ChemSpider 21133885
